data_4082959
loop_
_publ_author_name
'Marquard, Seth L.'
'Bezpalko, Mark W.'
'Foxman, Bruce M.'
'Thomas, Christine M.'

_publ_section_title
;
 Interaction and Activation of Carbon--Heteroatom \p Bonds with a Zr/Co
 Heterobimetallic Complex
;
_journal_issue 8
_journal_name_full Organometallics
_journal_page_first 2071
_journal_paper_doi 10.1021/om500217a
_journal_volume 33
_journal_year 2014
_chemical_formula_moiety 'C67 H97 Co1 N6 O1 P3 Zr1'
_chemical_formula_sum 'C67 H97 Co N6 O P3 Zr'
_chemical_formula_weight 1245.62
_space_group_IT_number 14
_symmetry_cell_setting monoclinic
_symmetry_space_group_name_Hall '-P 2yn'
_symmetry_space_group_name_H-M 'P 1 21/n 1'
_atom_sites_solution_hydrogens difmap
_atom_sites_solution_primary direct
_audit_creation_date 2012-11-08
_audit_creation_method CRYSTALS_ver_14.43
_cell_angle_alpha 90
_cell_angle_beta 91.836(2)
_cell_angle_gamma 90
_cell_formula_units_Z 4
_cell_length_a 11.0345(4)
_cell_length_b 14.9619(5)
_cell_length_c 38.6376(13)
_cell_measurement_reflns_used 9889
_cell_measurement_temperature 120
_cell_measurement_theta_max 26
_cell_measurement_theta_min 2
_cell_volume 6375.7(4)
_computing_cell_refinement 'Apex2 (Bruker AXS, 2006)'
_computing_data_collection 'Apex2 (Bruker AXS, 2006)'
_computing_data_reduction 'Apex2 (Bruker AXS, 2006)'
_computing_molecular_graphics 'CAMERON (Watkin et al., 1996)'
_computing_publication_material 'CRYSTALS (Betteridge et al., 2003)'
_computing_structure_refinement 'CRYSTALS (Betteridge et al., 2003)'
_computing_structure_solution 'SIR92 (Altomare et al., 1994)'
_diffrn_ambient_temperature 120
_diffrn_measured_fraction_theta_full 0.995
_diffrn_measured_fraction_theta_max 0.991
_diffrn_measurement_device Area
_diffrn_measurement_device_type 'Bruker Kappa Apex2'
_diffrn_measurement_method '\f & \w scans'
_diffrn_radiation_monochromator graphite
_diffrn_radiation_type 'Mo K\a'
_diffrn_radiation_wavelength 0.71073
_diffrn_reflns_av_R_equivalents 0.049
_diffrn_reflns_limit_h_max 13
_diffrn_reflns_limit_h_min -13
_diffrn_reflns_limit_k_max 18
_diffrn_reflns_limit_k_min -17
_diffrn_reflns_limit_l_max 48
_diffrn_reflns_limit_l_min -48
_diffrn_reflns_number 59266
_diffrn_reflns_theta_full 25.484
_diffrn_reflns_theta_max 26.546
_diffrn_reflns_theta_min 1.055
_diffrn_standards_number 0
_exptl_absorpt_coefficient_mu 0.545
_exptl_absorpt_correction_T_max 0.94
_exptl_absorpt_correction_T_min 0.87
_exptl_absorpt_correction_type numerical
_exptl_absorpt_process_details
; 
 Analytical Absorption (De Meulenaer & Tompa, 1965) 
;
_exptl_crystal_colour yellow
_exptl_crystal_density_diffrn 1.298
_exptl_crystal_density_method 'not measured'
_exptl_crystal_description plate
_exptl_crystal_F_000 2644
_exptl_crystal_size_max 0.300
_exptl_crystal_size_mid 0.260
_exptl_crystal_size_min 0.110
_refine_diff_density_max 1.00
_refine_diff_density_min -0.94
_refine_ls_extinction_method None
_refine_ls_goodness_of_fit_ref 0.9962
_refine_ls_hydrogen_treatment constr
_refine_ls_matrix_type full
_refine_ls_number_parameters 712
_refine_ls_number_reflns 13165
_refine_ls_number_restraints 0
_refine_ls_R_factor_all 0.0700
_refine_ls_R_factor_gt 0.0476
_refine_ls_shift/su_max 0.0078251
_refine_ls_shift/su_mean 0.0001192
_refine_ls_structure_factor_coef Fsqd
_refine_ls_weighting_details
;
 Method= Modified Sheldrick 
 w=1/[\s^2^(F^2^) + ( 0.03P)^2^ +11.74P] 
 ,where P=(max(Fo^2^,0) + 2Fc^2^)/3 
;
_refine_ls_weighting_scheme calc
_refine_ls_wR_factor_all 0.1008
_refine_ls_wR_factor_gt 0.0952
_refine_ls_wR_factor_ref 0.1008
_reflns_limit_h_max 13
_reflns_limit_h_min -13
_reflns_limit_k_max 18
_reflns_limit_k_min 0
_reflns_limit_l_max 48
_reflns_limit_l_min 0
_reflns_number_gt 10036
_reflns_number_total 13165
_reflns_threshold_expression I>2.0\s(I)
_oxford_diffrn_Wilson_B_factor 0.00
_oxford_diffrn_Wilson_scale 0.00
_oxford_refine_ls_r_factor_ref 0.0700
_oxford_refine_ls_scale 0.066043(8)
_oxford_reflns_number_all 13165
_oxford_reflns_threshold_expression_ref I>-10.0\s(I)
_oxford_structure_analysis_title 'slmIV_013_0m in P2(1)/n'
_cod_data_source_file om500217a_si_002.cif
_cod_data_source_block 6
_cod_depositor_comments 'Adding full bibliography for 4082958--4082963.cif.'
_cod_original_sg_symbol_Hall '-P 2yn '
_cod_original_sg_symbol_H-M 'P 1 21/n 1 '
_cod_original_formula_sum 'C67 H97 Co1 N6 O1 P3 Zr1'
_cod_database_code 4082959

loop_
_symmetry_equiv_pos_as_xyz
x,y,z
-x,-y,-z
-x+1/2,y+1/2,-z+1/2
x+1/2,-y+1/2,z+1/2

loop_
_atom_site_label
_atom_site_type_symbol
_atom_site_fract_x
_atom_site_fract_y
_atom_site_fract_z
_atom_site_U_iso_or_equiv
_atom_site_occupancy
_atom_site_adp_type
_atom_site_refinement_flags_posn
_atom_site_refinement_flags_occupancy
_atom_site_disorder_assembly
_atom_site_disorder_group
Zr1 Zr 0.97352(2) 0.777863(18) 0.357525(7) 0.0139 1.0000 Uani . . . .
Co1 Co 0.76897(3) 0.68659(3) 0.341165(11) 0.0188 1.0000 Uani . . . .
P1 P 0.71781(7) 0.81916(6) 0.36531(2) 0.0224 1.0000 Uani . . . .
P2 P 0.87985(7) 0.60130(5) 0.37890(2) 0.0186 1.0000 Uani . . . .
P3 P 0.87335(7) 0.70193(5) 0.29215(2) 0.0179 1.0000 Uani . . . .
O1 O 1.11892(16) 0.84548(13) 0.37003(5) 0.0183 1.0000 Uani . . . .
N1 N 0.8466(2) 0.87973(16) 0.37044(6) 0.0172 1.0000 Uani . . . .
N2 N 0.9944(2) 0.66814(15) 0.39347(6) 0.0166 1.0000 Uani . . . .
N3 N 1.0046(2) 0.75465(15) 0.30343(6) 0.0163 1.0000 Uani . . . .
N4 N 0.6308(2) 0.62236(19) 0.32885(7) 0.0303 1.0000 Uani . . . .
N5 N 0.5515(2) 0.58690(19) 0.32060(8) 0.0342 1.0000 Uani . . . .
N6 N 0.5906(5) 0.2292(3) 0.36896(12) 0.1012 1.0000 Uani . . . .
C1 C 0.8686(2) 0.96649(19) 0.38592(8) 0.0189 1.0000 Uani . . . .
C2 C 0.8568(3) 1.0462(2) 0.36664(8) 0.0232 1.0000 Uani . . . .
C3 C 0.8186(3) 1.0492(2) 0.32905(8) 0.0312 1.0000 Uani . . . .
C4 C 0.8835(3) 1.1275(2) 0.38260(9) 0.0347 1.0000 Uani . . . .
C5 C 0.9210(4) 1.1338(2) 0.41673(10) 0.0409 1.0000 Uani . . . .
C7 C 0.9360(3) 1.0553(2) 0.43506(9) 0.0331 1.0000 Uani . . . .
C8 C 0.9124(3) 0.9720(2) 0.42044(8) 0.0210 1.0000 Uani . . . .
C9 C 0.9345(3) 0.8914(2) 0.44235(8) 0.0273 1.0000 Uani . . . .
C10 C 0.6051(3) 0.8846(2) 0.33858(9) 0.0299 1.0000 Uani . . . .
C11 C 0.5569(3) 0.9698(2) 0.35565(10) 0.0357 1.0000 Uani . . . .
C12 C 0.4996(3) 0.8287(3) 0.32445(11) 0.0484 1.0000 Uani . . . .
C13 C 0.6530(3) 0.8050(2) 0.40909(9) 0.0293 1.0000 Uani . . . .
C14 C 0.6249(3) 0.8878(2) 0.43073(9) 0.0370 1.0000 Uani . . . .
C15 C 0.5429(3) 0.7426(3) 0.40867(11) 0.0460 1.0000 Uani . . . .
C16 C 1.0904(3) 0.65059(19) 0.41884(8) 0.0180 1.0000 Uani . . . .
C17 C 1.0749(3) 0.65888(19) 0.45449(8) 0.0216 1.0000 Uani . . . .
C18 C 0.9590(3) 0.6888(2) 0.47034(8) 0.0283 1.0000 Uani . . . .
C19 C 1.1722(3) 0.6418(2) 0.47744(8) 0.0281 1.0000 Uani . . . .
C20 C 1.2854(3) 0.6174(2) 0.46678(9) 0.0300 1.0000 Uani . . . .
C21 C 1.3889(3) 0.5995(3) 0.49213(11) 0.0521 1.0000 Uani . . . .
C22 C 1.3008(3) 0.6123(2) 0.43133(9) 0.0273 1.0000 Uani . . . .
C23 C 1.2077(3) 0.63025(19) 0.40736(8) 0.0207 1.0000 Uani . . . .
C24 C 1.2355(3) 0.6286(2) 0.36983(8) 0.0273 1.0000 Uani . . . .
C25 C 0.7910(3) 0.5603(2) 0.41634(8) 0.0270 1.0000 Uani . . . .
C26 C 0.8580(3) 0.4985(2) 0.44209(9) 0.0319 1.0000 Uani . . . .
C27 C 0.6688(3) 0.5173(3) 0.40618(10) 0.0393 1.0000 Uani . . . .
C28 C 0.9482(3) 0.4987(2) 0.36025(8) 0.0227 1.0000 Uani . . . .
C29 C 1.0438(3) 0.4466(2) 0.38187(9) 0.0274 1.0000 Uani . . . .
C30 C 0.8516(3) 0.4328(2) 0.34641(10) 0.0363 1.0000 Uani . . . .
C31 C 1.0993(3) 0.78545(19) 0.28149(7) 0.0184 1.0000 Uani . . . .
C32 C 1.1983(3) 0.7316(2) 0.27324(7) 0.0191 1.0000 Uani . . . .
C33 C 1.2146(3) 0.6368(2) 0.28582(8) 0.0260 1.0000 Uani . . . .
C34 C 1.2868(3) 0.7648(2) 0.25169(8) 0.0227 1.0000 Uani . . . .
C35 C 1.2801(3) 0.8490(2) 0.23744(8) 0.0254 1.0000 Uani . . . .
C36 C 1.3755(3) 0.8826(2) 0.21324(10) 0.0383 1.0000 Uani . . . .
C37 C 1.1843(3) 0.9028(2) 0.24659(9) 0.0296 1.0000 Uani . . . .
C38 C 1.0964(3) 0.8739(2) 0.26887(8) 0.0247 1.0000 Uani . . . .
C39 C 1.0006(3) 0.9390(2) 0.27974(10) 0.0351 1.0000 Uani . . . .
C40 C 0.9119(3) 0.5971(2) 0.26860(8) 0.0231 1.0000 Uani . . . .
C41 C 0.9764(3) 0.6053(2) 0.23446(8) 0.0296 1.0000 Uani . . . .
C42 C 0.8043(3) 0.5340(2) 0.26352(9) 0.0333 1.0000 Uani . . . .
C43 C 0.7866(3) 0.7722(2) 0.25966(8) 0.0269 1.0000 Uani . . . .
C44 C 0.8475(3) 0.7971(3) 0.22584(9) 0.0377 1.0000 Uani . . . .
C45 C 0.6613(3) 0.7343(3) 0.25046(10) 0.0415 1.0000 Uani . . . .
C46 C 1.2237(3) 0.8956(2) 0.37988(8) 0.0259 1.0000 Uani . . . .
C47 C 1.2370(3) 0.9138(2) 0.41847(9) 0.0268 1.0000 Uani . . . .
C48 C 1.2481(3) 0.8529(2) 0.44526(9) 0.0321 1.0000 Uani . . . .
C49 C 1.2595(4) 0.8849(3) 0.47876(10) 0.0442 1.0000 Uani . . . .
C50 C 1.2614(4) 0.9755(3) 0.48531(10) 0.0512 1.0000 Uani . . . .
C51 C 1.2523(4) 1.0367(3) 0.45854(10) 0.0496 1.0000 Uani . . . .
C52 C 1.2404(3) 1.0052(2) 0.42482(9) 0.0332 1.0000 Uani . . . .
C53 C 1.2319(3) 1.0529(2) 0.39152(10) 0.0361 1.0000 Uani . . . .
C54 C 1.2358(4) 1.1430(3) 0.38366(12) 0.0540 1.0000 Uani . . . .
C55 C 1.2333(4) 1.1680(3) 0.34907(12) 0.0599 1.0000 Uani . . . .
C56 C 1.2293(4) 1.1061(3) 0.32321(11) 0.0525 1.0000 Uani . . . .
C57 C 1.2254(3) 1.0154(3) 0.33093(10) 0.0405 1.0000 Uani . . . .
C58 C 1.2240(3) 0.9897(2) 0.36485(9) 0.0299 1.0000 Uani . . . .
C59 C 0.5124(4) 0.2638(3) 0.39338(11) 0.0501 1.0000 Uani . . . .
C60 C 0.4423(4) 0.3370(3) 0.38527(12) 0.0520 1.0000 Uani . . . .
C61 C 0.4458(5) 0.3796(3) 0.34954(12) 0.0689 1.0000 Uani . . . .
C62 C 0.3660(4) 0.3702(3) 0.40923(14) 0.0617 1.0000 Uani . . . .
C63 C 0.3585(4) 0.3312(3) 0.44244(13) 0.0546 1.0000 Uani . . . .
C64 C 0.2729(5) 0.3661(4) 0.46823(16) 0.0900 1.0000 Uani . . . .
C65 C 0.4303(4) 0.2565(3) 0.44968(11) 0.0533 1.0000 Uani . . . .
C66 C 0.5070(4) 0.2206(3) 0.42591(12) 0.0579 1.0000 Uani . . . .
C67 C 0.5777(6) 0.1387(4) 0.43413(15) 0.0957 1.0000 Uani . . . .
C600 C 0.9213(17) 1.2264(6) 0.4341(2) 0.045(3) 0.51(3) Uiso . P 1 1
C601 C 0.9708(15) 1.2200(6) 0.4328(2) 0.037(3) 0.49(3) Uiso . P 1 2
H31 H 0.8773 1.0819 0.3161 0.0465 1.0000 Uiso R . . .
H32 H 0.8102 0.9896 0.3198 0.0461 1.0000 Uiso R . . .
H33 H 0.7427 1.0794 0.3261 0.0472 1.0000 Uiso R . . .
H41 H 0.8756 1.1802 0.3695 0.0417 1.0000 Uiso R . . .
H64 H 0.6334 0.1807 0.3746 0.1217 1.0000 Uiso R . . .
H65 H 0.5875 0.2583 0.3481 0.1217 1.0000 Uiso R . . .
H71 H 0.9646 1.0577 0.4580 0.0404 1.0000 Uiso R . . .
H91 H 0.8599 0.8665 0.4502 0.0412 1.0000 Uiso R . . .
H92 H 0.9771 0.8464 0.4296 0.0409 1.0000 Uiso R . . .
H93 H 0.9845 0.9055 0.4622 0.0413 1.0000 Uiso R . . .
H101 H 0.6517 0.9039 0.3186 0.0358 1.0000 Uiso R . . .
H111 H 0.6207 1.0021 0.3673 0.0524 1.0000 Uiso R . . .
H112 H 0.4959 0.9554 0.3721 0.0529 1.0000 Uiso R . . .
H113 H 0.5203 1.0095 0.3383 0.0527 1.0000 Uiso R . . .
H121 H 0.4506 0.8650 0.3100 0.0715 1.0000 Uiso R . . .
H122 H 0.4541 0.8078 0.3438 0.0715 1.0000 Uiso R . . .
H123 H 0.5294 0.7778 0.3118 0.0716 1.0000 Uiso R . . .
H131 H 0.7163 0.7734 0.4218 0.0346 1.0000 Uiso R . . .
H141 H 0.5470 0.9098 0.4244 0.0547 1.0000 Uiso R . . .
H142 H 0.6260 0.8719 0.4549 0.0547 1.0000 Uiso R . . .
H143 H 0.6834 0.9347 0.4272 0.0545 1.0000 Uiso R . . .
H151 H 0.5551 0.6924 0.3934 0.0684 1.0000 Uiso R . . .
H152 H 0.5306 0.7211 0.4319 0.0687 1.0000 Uiso R . . .
H153 H 0.4732 0.7770 0.4003 0.0691 1.0000 Uiso R . . .
H181 H 0.9275 0.6405 0.4838 0.0420 1.0000 Uiso R . . .
H182 H 0.8984 0.7039 0.4527 0.0419 1.0000 Uiso R . . .
H183 H 0.9728 0.7399 0.4850 0.0418 1.0000 Uiso R . . .
H191 H 1.1597 0.6485 0.5010 0.0334 1.0000 Uiso R . . .
H211 H 1.4614 0.6289 0.4858 0.0782 1.0000 Uiso R . . .
H212 H 1.3694 0.6187 0.5148 0.0781 1.0000 Uiso R . . .
H213 H 1.4036 0.5370 0.4936 0.0785 1.0000 Uiso R . . .
H221 H 1.3758 0.5962 0.4234 0.0330 1.0000 Uiso R . . .
H241 H 1.3179 0.6104 0.3665 0.0407 1.0000 Uiso R . . .
H242 H 1.2234 0.6866 0.3592 0.0409 1.0000 Uiso R . . .
H243 H 1.1826 0.5874 0.3578 0.0408 1.0000 Uiso R . . .
H251 H 0.7719 0.6149 0.4287 0.0315 1.0000 Uiso R . . .
H261 H 0.8550 0.4378 0.4330 0.0473 1.0000 Uiso R . . .
H262 H 0.8162 0.4990 0.4635 0.0480 1.0000 Uiso R . . .
H263 H 0.9413 0.5148 0.4466 0.0469 1.0000 Uiso R . . .
H271 H 0.6255 0.5530 0.3894 0.0587 1.0000 Uiso R . . .
H272 H 0.6218 0.5119 0.4263 0.0587 1.0000 Uiso R . . .
H273 H 0.6833 0.4577 0.3971 0.0587 1.0000 Uiso R . . .
H281 H 0.9896 0.5222 0.3397 0.0271 1.0000 Uiso R . . .
H291 H 1.1002 0.4864 0.3932 0.0411 1.0000 Uiso R . . .
H292 H 1.0053 0.4120 0.3993 0.0408 1.0000 Uiso R . . .
H293 H 1.0868 0.4064 0.3673 0.0409 1.0000 Uiso R . . .
H301 H 0.7843 0.4652 0.3357 0.0536 1.0000 Uiso R . . .
H302 H 0.8214 0.3982 0.3650 0.0536 1.0000 Uiso R . . .
H303 H 0.8851 0.3939 0.3296 0.0539 1.0000 Uiso R . . .
H331 H 1.2107 0.5966 0.2666 0.0391 1.0000 Uiso R . . .
H332 H 1.1526 0.6207 0.3014 0.0387 1.0000 Uiso R . . .
H333 H 1.2923 0.6302 0.2975 0.0387 1.0000 Uiso R . . .
H341 H 1.3513 0.7287 0.2465 0.0270 1.0000 Uiso R . . .
H361 H 1.4115 0.8333 0.2010 0.0572 1.0000 Uiso R . . .
H362 H 1.4383 0.9131 0.2259 0.0571 1.0000 Uiso R . . .
H363 H 1.3394 0.9230 0.1972 0.0572 1.0000 Uiso R . . .
H371 H 1.1791 0.9609 0.2378 0.0351 1.0000 Uiso R . . .
H391 H 1.0184 0.9982 0.2714 0.0533 1.0000 Uiso R . . .
H392 H 0.9991 0.9421 0.3048 0.0534 1.0000 Uiso R . . .
H393 H 0.9213 0.9226 0.2714 0.0535 1.0000 Uiso R . . .
H401 H 0.9675 0.5678 0.2848 0.0277 1.0000 Uiso R . . .
H411 H 0.9191 0.6173 0.2158 0.0438 1.0000 Uiso R . . .
H412 H 1.0156 0.5495 0.2295 0.0435 1.0000 Uiso R . . .
H413 H 1.0354 0.6518 0.2354 0.0433 1.0000 Uiso R . . .
H421 H 0.7527 0.5546 0.2449 0.0500 1.0000 Uiso R . . .
H422 H 0.8340 0.4749 0.2582 0.0496 1.0000 Uiso R . . .
H423 H 0.7593 0.5319 0.2844 0.0493 1.0000 Uiso R . . .
H431 H 0.7745 0.8284 0.2720 0.0322 1.0000 Uiso R . . .
H441 H 0.9319 0.8111 0.2295 0.0554 1.0000 Uiso R . . .
H442 H 0.8080 0.8491 0.2160 0.0554 1.0000 Uiso R . . .
H443 H 0.8395 0.7486 0.2090 0.0556 1.0000 Uiso R . . .
H451 H 0.6676 0.6848 0.2344 0.0620 1.0000 Uiso R . . .
H452 H 0.6112 0.7800 0.2403 0.0618 1.0000 Uiso R . . .
H453 H 0.6238 0.7130 0.2711 0.0617 1.0000 Uiso R . . .
H461 H 1.2974 0.8629 0.3716 0.0305 1.0000 Uiso R . . .
H481 H 1.2470 0.7898 0.4404 0.0385 1.0000 Uiso R . . .
H491 H 1.2678 0.8445 0.4978 0.0534 1.0000 Uiso R . . .
H501 H 1.2695 0.9962 0.5087 0.0616 1.0000 Uiso R . . .
H511 H 1.2552 1.1001 0.4629 0.0591 1.0000 Uiso R . . .
H541 H 1.2398 1.1858 0.4020 0.0653 1.0000 Uiso R . . .
H551 H 1.2371 1.2297 0.3437 0.0717 1.0000 Uiso R . . .
H561 H 1.2293 1.1242 0.2994 0.0629 1.0000 Uiso R . . .
H571 H 1.2243 0.9708 0.3128 0.0493 1.0000 Uiso R . . .
H611 H 0.4248 0.3343 0.3329 0.1030 1.0000 Uiso R . . .
H612 H 0.5250 0.3998 0.3451 0.1030 1.0000 Uiso R . . .
H613 H 0.3880 0.4277 0.3486 0.1023 1.0000 Uiso R . . .
H621 H 0.3159 0.4218 0.4028 0.0748 1.0000 Uiso R . . .
H641 H 0.1925 0.3450 0.4621 0.1354 1.0000 Uiso R . . .
H642 H 0.2751 0.4310 0.4684 0.1356 1.0000 Uiso R . . .
H643 H 0.3016 0.3393 0.4912 0.1348 1.0000 Uiso R . . .
H651 H 0.4277 0.2264 0.4742 0.0633 1.0000 Uiso R . . .
H671 H 0.5615 0.1203 0.4587 0.1438 1.0000 Uiso R . . .
H672 H 0.6650 0.1510 0.4315 0.1441 1.0000 Uiso R . . .
H673 H 0.5513 0.0919 0.4174 0.1442 1.0000 Uiso R . . .
H6001 H 0.9407 1.2192 0.4582 0.0672 0.51(3) Uiso R P 1 1
H6002 H 0.9843 1.2605 0.4235 0.0672 0.51(3) Uiso R P 1 1
H6003 H 0.8446 1.2546 0.4310 0.0667 0.51(3) Uiso R P 1 1
H6011 H 0.9507 1.2679 0.4173 0.0563 0.49(3) Uiso R P 1 2
H6012 H 1.0559 1.2161 0.4363 0.0558 0.49(3) Uiso R P 1 2
H6013 H 0.9325 1.2294 0.4544 0.0562 0.49(3) Uiso R P 1 2

loop_
_atom_site_aniso_label
_atom_site_aniso_U_11
_atom_site_aniso_U_22
_atom_site_aniso_U_33
_atom_site_aniso_U_23
_atom_site_aniso_U_13
_atom_site_aniso_U_12
Zr1 0.01084(13) 0.01406(14) 0.01682(14) -0.00012(11) -0.00085(10) -0.00083(11)
Co1 0.01265(19) 0.0188(2) 0.0248(2) -0.00183(17) -0.00115(16) -0.00311(16)
P1 0.0119(4) 0.0252(4) 0.0300(5) -0.0063(4) -0.0005(3) -0.0008(3)
P2 0.0167(4) 0.0166(4) 0.0225(4) 0.0011(3) 0.0008(3) -0.0045(3)
P3 0.0170(4) 0.0155(4) 0.0210(4) -0.0013(3) -0.0032(3) -0.0020(3)
O1 0.0130(9) 0.0184(11) 0.0234(11) -0.0008(9) -0.0019(8) -0.0031(8)
N1 0.0125(11) 0.0175(13) 0.0216(13) -0.0023(10) -0.0014(10) 0.0007(9)
N2 0.0163(12) 0.0172(13) 0.0163(13) 0.0020(10) -0.0012(10) -0.0021(10)
N3 0.0155(12) 0.0175(12) 0.0158(12) -0.0010(10) -0.0008(9) -0.0016(9)
N4 0.0266(15) 0.0290(16) 0.0354(17) -0.0017(13) -0.0003(13) -0.0013(13)
N5 0.0208(15) 0.0330(17) 0.0482(19) -0.0007(14) -0.0069(13) -0.0110(13)
N6 0.118(4) 0.102(4) 0.086(4) 0.012(3) 0.035(3) 0.047(3)
C1 0.0144(14) 0.0178(15) 0.0247(16) -0.0063(13) 0.0033(12) 0.0007(11)
C2 0.0217(16) 0.0230(17) 0.0250(17) 0.0014(13) 0.0020(13) 0.0042(13)
C3 0.0316(18) 0.0324(19) 0.0294(19) 0.0057(15) -0.0019(15) 0.0095(15)
C4 0.051(2) 0.0187(17) 0.035(2) 0.0014(15) 0.0022(17) 0.0022(16)
C5 0.063(3) 0.0253(19) 0.034(2) -0.0062(16) -0.0003(18) -0.0067(18)
C7 0.045(2) 0.0305(19) 0.0238(18) -0.0041(15) -0.0028(15) -0.0076(16)
C8 0.0186(15) 0.0213(16) 0.0230(16) -0.0010(13) 0.0008(12) 0.0002(12)
C9 0.0286(17) 0.0314(18) 0.0215(17) -0.0010(14) -0.0037(13) -0.0022(14)
C10 0.0182(16) 0.036(2) 0.035(2) -0.0094(16) -0.0050(14) 0.0058(14)
C11 0.0246(18) 0.037(2) 0.045(2) -0.0100(17) -0.0046(16) 0.0094(15)
C12 0.0233(18) 0.053(3) 0.068(3) -0.025(2) -0.0196(18) 0.0083(17)
C13 0.0195(16) 0.0336(19) 0.035(2) -0.0029(15) 0.0067(14) -0.0032(14)
C14 0.0289(18) 0.043(2) 0.040(2) -0.0077(17) 0.0100(16) -0.0017(16)
C15 0.032(2) 0.051(3) 0.056(3) -0.014(2) 0.0162(18) -0.0182(18)
C16 0.0192(15) 0.0119(14) 0.0226(16) 0.0037(12) -0.0034(12) -0.0023(11)
C17 0.0256(16) 0.0158(15) 0.0233(17) 0.0044(12) -0.0019(13) -0.0038(12)
C18 0.0400(19) 0.0255(17) 0.0195(17) 0.0029(14) 0.0031(14) -0.0011(15)
C19 0.0385(19) 0.0223(17) 0.0231(17) 0.0098(14) -0.0052(14) -0.0047(14)
C20 0.0291(18) 0.0253(18) 0.035(2) 0.0124(15) -0.0107(15) -0.0039(14)
C21 0.038(2) 0.061(3) 0.055(3) 0.021(2) -0.0227(19) -0.004(2)
C22 0.0183(16) 0.0221(17) 0.041(2) 0.0064(15) -0.0031(14) -0.0009(13)
C23 0.0188(15) 0.0157(15) 0.0273(17) 0.0032(13) -0.0026(12) -0.0036(12)
C24 0.0222(16) 0.0279(18) 0.0319(19) 0.0002(15) 0.0034(14) -0.0017(13)
C25 0.0253(17) 0.0253(17) 0.0307(18) 0.0023(14) 0.0056(14) -0.0033(14)
C26 0.0325(19) 0.0288(19) 0.035(2) 0.0088(15) 0.0076(15) -0.0039(15)
C27 0.0282(19) 0.048(2) 0.041(2) 0.0093(18) 0.0052(16) -0.0144(17)
C28 0.0238(16) 0.0184(16) 0.0259(17) -0.0015(13) 0.0004(13) -0.0021(12)
C29 0.0296(18) 0.0196(16) 0.0330(19) -0.0003(14) 0.0012(14) 0.0010(13)
C30 0.0343(19) 0.0242(18) 0.050(2) -0.0079(17) -0.0077(17) -0.0028(15)
C31 0.0203(15) 0.0166(15) 0.0183(15) -0.0038(12) -0.0001(12) -0.0036(12)
C32 0.0186(14) 0.0214(16) 0.0172(15) -0.0029(13) -0.0031(11) -0.0033(12)
C33 0.0234(16) 0.0257(17) 0.0288(18) 0.0001(14) 0.0005(13) 0.0047(13)
C34 0.0171(15) 0.0288(18) 0.0224(16) -0.0085(14) 0.0012(12) 0.0005(13)
C35 0.0249(16) 0.0290(18) 0.0225(17) -0.0025(14) 0.0036(13) -0.0082(14)
C36 0.035(2) 0.039(2) 0.042(2) 0.0027(17) 0.0127(17) -0.0099(16)
C37 0.0322(18) 0.0189(17) 0.038(2) 0.0045(15) 0.0077(15) -0.0047(14)
C38 0.0248(16) 0.0195(16) 0.0301(18) 0.0007(13) 0.0034(14) 0.0002(13)
C39 0.0300(18) 0.0194(17) 0.057(2) 0.0034(16) 0.0131(17) 0.0027(14)
C40 0.0253(16) 0.0206(16) 0.0231(17) -0.0033(13) -0.0068(13) -0.0006(13)
C41 0.0354(19) 0.0273(18) 0.0260(18) -0.0068(14) -0.0019(14) -0.0013(15)
C42 0.038(2) 0.0253(18) 0.036(2) -0.0115(15) -0.0011(16) -0.0088(15)
C43 0.0275(17) 0.0238(17) 0.0290(18) -0.0014(15) -0.0069(13) 0.0056(14)
C44 0.039(2) 0.043(2) 0.031(2) 0.0098(17) -0.0053(16) 0.0086(17)
C45 0.0293(19) 0.051(2) 0.043(2) 0.0061(19) -0.0122(16) 0.0022(17)
C46 0.0202(16) 0.0287(18) 0.0289(18) 0.0005(14) 0.0008(13) -0.0055(13)
C47 0.0215(16) 0.0272(18) 0.0314(19) 0.0022(14) -0.0034(14) -0.0026(13)
C48 0.0319(18) 0.0290(19) 0.035(2) 0.0026(16) -0.0028(15) -0.0075(15)
C49 0.053(2) 0.045(2) 0.033(2) 0.0074(18) -0.0099(18) -0.0147(19)
C50 0.071(3) 0.052(3) 0.031(2) -0.0046(19) -0.010(2) -0.012(2)
C51 0.074(3) 0.035(2) 0.039(2) -0.0098(18) -0.013(2) -0.009(2)
C52 0.038(2) 0.0313(19) 0.0301(19) -0.0026(15) -0.0072(15) -0.0091(15)
C53 0.037(2) 0.0298(19) 0.041(2) 0.0036(17) -0.0090(16) -0.0074(16)
C54 0.070(3) 0.030(2) 0.060(3) 0.002(2) -0.027(2) -0.012(2)
C55 0.079(3) 0.036(2) 0.063(3) 0.021(2) -0.029(3) -0.021(2)
C56 0.053(3) 0.059(3) 0.045(3) 0.023(2) -0.013(2) -0.020(2)
C57 0.034(2) 0.047(2) 0.040(2) 0.0099(18) -0.0061(17) -0.0123(17)
C58 0.0233(17) 0.0332(19) 0.0328(19) 0.0067(15) -0.0052(14) -0.0071(14)
C59 0.052(3) 0.053(3) 0.046(3) -0.001(2) 0.010(2) 0.007(2)
C60 0.044(2) 0.043(2) 0.068(3) -0.007(2) -0.006(2) -0.006(2)
C61 0.076(3) 0.062(3) 0.067(3) 0.021(3) -0.016(3) -0.029(3)
C62 0.047(3) 0.045(3) 0.093(4) -0.006(3) -0.007(3) -0.003(2)
C63 0.048(3) 0.049(3) 0.067(3) -0.011(2) -0.002(2) -0.011(2)
C64 0.083(4) 0.075(4) 0.114(5) -0.030(4) 0.044(4) -0.011(3)
C65 0.053(3) 0.059(3) 0.048(3) -0.012(2) -0.001(2) -0.010(2)
C66 0.061(3) 0.062(3) 0.051(3) 0.003(2) -0.004(2) 0.008(2)
C67 0.120(5) 0.095(4) 0.072(4) 0.005(3) -0.003(3) 0.057(4)

loop_
_atom_type_symbol
_atom_type_scat_dispersion_real
_atom_type_scat_dispersion_imag
_atom_type_scat_Cromer_Mann_a1
_atom_type_scat_Cromer_Mann_b1
_atom_type_scat_Cromer_Mann_a2
_atom_type_scat_Cromer_Mann_b2
_atom_type_scat_Cromer_Mann_a3
_atom_type_scat_Cromer_Mann_b3
_atom_type_scat_Cromer_Mann_a4
_atom_type_scat_Cromer_Mann_b4
_atom_type_scat_Cromer_Mann_c
_atom_type_scat_source
C 0.0033 0.0016 2.3100 20.8439 1.0200 10.2075 1.5886 0.5687 0.8650 51.6512 0.2156 'International Tables Vol C 4.2.6.8 and 6.1.1.4'
H 0.0000 0.0000 0.4930 10.5109 0.3229 26.1257 0.1402 3.1424 0.0408 57.7998 0.0030 'International Tables Vol C 4.2.6.8 and 6.1.1.4'
N 0.0061 0.0033 12.2126 0.0057 3.1322 9.8933 2.0125 28.9975 1.1663 0.5826 -11.5290 'International Tables Vol C 4.2.6.8 and 6.1.1.4'
O 0.0106 0.0060 3.0485 13.2771 2.2868 5.7011 1.5463 0.3239 0.8670 32.9089 0.2508 'International Tables Vol C 4.2.6.8 and 6.1.1.4'
P 0.1023 0.0942 6.4345 1.9067 4.1791 27.1570 1.7800 0.5260 1.4908 68.1645 1.1149 'International Tables Vol C 4.2.6.8 and 6.1.1.4'
Co 0.3494 0.9721 12.2841 4.2791 7.3409 0.2784 4.0034 13.5359 2.3488 71.1692 1.0118 'International Tables Vol C 4.2.6.8 and 6.1.1.4'
Zr -2.9673 0.5597 17.8765 1.2762 10.9480 11.9160 5.4173 0.1176 3.6572 87.6627 2.0693 'International Tables Vol C 4.2.6.8 and 6.1.1.4'

loop_
_geom_angle_atom_site_label_1
_geom_angle_atom_site_label_2
_geom_angle_atom_site_label_3
_geom_angle
_geom_angle_publ_flag
Co1 Zr1 P1 47.568(18) yes
Co1 Zr1 P2 46.917(18) yes
P1 Zr1 P2 79.20(2) yes
Co1 Zr1 P3 46.896(18) yes
P1 Zr1 P3 80.37(2) yes
P2 Zr1 P3 76.76(2) yes
Co1 Zr1 O1 178.67(6) yes
P1 Zr1 O1 131.15(6) yes
P2 Zr1 O1 133.38(6) yes
P3 Zr1 O1 134.12(6) yes
Co1 Zr1 N1 82.30(6) yes
P1 Zr1 N1 35.06(6) yes
P2 Zr1 N1 109.46(6) yes
P3 Zr1 N1 104.11(6) yes
O1 Zr1 N1 96.46(8) yes
Co1 Zr1 N2 80.60(6) yes
P1 Zr1 N2 100.28(6) yes
P2 Zr1 N2 34.26(6) yes
P3 Zr1 N2 106.69(6) yes
O1 Zr1 N2 99.55(8) yes
Co1 Zr1 N3 81.32(6) yes
P1 Zr1 N3 108.59(6) yes
P2 Zr1 N3 101.20(6) yes
P3 Zr1 N3 34.48(6) yes
O1 Zr1 N3 99.73(8) yes
N1 Zr1 N2 116.67(9) yes
N1 Zr1 N3 117.79(9) yes
N2 Zr1 N3 118.96(9) yes
Zr1 Co1 P1 71.25(2) yes
Zr1 Co1 P2 72.77(2) yes
P1 Co1 P2 111.32(3) yes
Zr1 Co1 P3 72.52(2) yes
P1 Co1 P3 113.32(3) yes
P2 Co1 P3 108.49(3) yes
Zr1 Co1 N4 178.31(9) yes
P1 Co1 N4 110.21(9) yes
P2 Co1 N4 107.22(9) yes
P3 Co1 N4 105.96(9) yes
Zr1 P1 Co1 61.18(2) yes
Zr1 P1 N1 46.61(8) yes
Co1 P1 N1 107.28(9) yes
Zr1 P1 C10 133.13(11) yes
Co1 P1 C10 113.59(11) yes
N1 P1 C10 109.01(14) yes
Zr1 P1 C13 117.99(11) yes
Co1 P1 C13 112.33(11) yes
N1 P1 C13 107.41(13) yes
C10 P1 C13 107.02(15) yes
Zr1 P2 Co1 60.32(2) yes
Zr1 P2 N2 45.82(8) yes
Co1 P2 N2 105.25(9) yes
Zr1 P2 C25 134.55(11) yes
Co1 P2 C25 113.28(10) yes
N2 P2 C25 109.83(13) yes
Zr1 P2 C28 118.48(10) yes
Co1 P2 C28 115.57(10) yes
N2 P2 C28 107.92(13) yes
C25 P2 C28 104.88(15) yes
Zr1 P3 Co1 60.58(2) yes
Zr1 P3 N3 46.12(8) yes
Co1 P3 N3 106.62(9) yes
Zr1 P3 C40 130.89(10) yes
Co1 P3 C40 116.94(10) yes
N3 P3 C40 108.05(13) yes
Zr1 P3 C43 121.71(11) yes
Co1 P3 C43 110.78(11) yes
N3 P3 C43 108.94(13) yes
C40 P3 C43 105.30(14) yes
Zr1 O1 C46 178.62(19) yes
P1 N1 Zr1 98.32(11) yes
P1 N1 C1 131.18(19) yes
Zr1 N1 C1 129.28(17) yes
P2 N2 Zr1 99.92(11) yes
P2 N2 C16 129.92(19) yes
Zr1 N2 C16 129.48(17) yes
P3 N3 Zr1 99.40(11) yes
P3 N3 C31 128.85(19) yes
Zr1 N3 C31 131.21(17) yes
Co1 N4 N5 177.3(3) yes
C59 N6 H64 118.2 no
C59 N6 H65 114.4 no
H64 N6 H65 127.3 no
N1 C1 C2 121.9(3) yes
N1 C1 C8 119.5(3) yes
C2 C1 C8 118.3(3) yes
C1 C2 C3 123.8(3) yes
C1 C2 C4 119.4(3) yes
C3 C2 C4 116.9(3) yes
C2 C3 H31 110.2 no
C2 C3 H32 110.5 no
H31 C3 H32 109.7 no
C2 C3 H33 110.4 no
H31 C3 H33 107.4 no
H32 C3 H33 108.7 no
C2 C4 C5 122.6(3) yes
C2 C4 H41 118.7 no
C5 C4 H41 118.7 no
C4 C5 C7 117.5(3) yes
C4 C5 C600 118.5(5) yes
C7 C5 C600 123.0(4) yes
C4 C5 C7 117.5(3) yes
C4 C5 C601 122.8(4) yes
C7 C5 C601 118.4(5) yes
C5 C7 C8 122.5(3) yes
C5 C7 H71 119.2 no
C8 C7 H71 118.3 no
C1 C8 C7 119.5(3) yes
C1 C8 C9 122.4(3) yes
C7 C8 C9 118.0(3) yes
C8 C9 H91 111.5 no
C8 C9 H92 110.5 no
H91 C9 H92 109.1 no
C8 C9 H93 110.9 no
H91 C9 H93 108.2 no
H92 C9 H93 106.5 no
P1 C10 C11 115.5(2) yes
P1 C10 C12 113.5(3) yes
C11 C10 C12 109.8(3) yes
P1 C10 H101 103.5 no
C11 C10 H101 106.7 no
C12 C10 H101 107.1 no
C10 C11 H111 111.2 no
C10 C11 H112 110.9 no
H111 C11 H112 108.7 no
C10 C11 H113 110.7 no
H111 C11 H113 107.5 no
H112 C11 H113 107.8 no
C10 C12 H121 108.4 no
C10 C12 H122 108.1 no
H121 C12 H122 110.0 no
C10 C12 H123 110.2 no
H121 C12 H123 110.6 no
H122 C12 H123 109.4 no
P1 C13 C14 119.5(2) yes
P1 C13 C15 112.7(2) yes
C14 C13 C15 108.9(3) yes
P1 C13 H131 102.9 no
C14 C13 H131 106.0 no
C15 C13 H131 105.5 no
C13 C14 H141 109.7 no
C13 C14 H142 109.5 no
H141 C14 H142 108.7 no
C13 C14 H143 111.3 no
H141 C14 H143 108.5 no
H142 C14 H143 109.1 no
C13 C15 H151 110.8 no
C13 C15 H152 109.1 no
H151 C15 H152 109.6 no
C13 C15 H153 107.4 no
H151 C15 H153 109.4 no
H152 C15 H153 110.5 no
N2 C16 C17 122.8(3) yes
N2 C16 C23 119.0(3) yes
C17 C16 C23 118.0(3) yes
C16 C17 C18 124.0(3) yes
C16 C17 C19 119.6(3) yes
C18 C17 C19 116.3(3) yes
C17 C18 H181 108.8 no
C17 C18 H182 111.2 no
H181 C18 H182 107.7 no
C17 C18 H183 110.8 no
H181 C18 H183 109.4 no
H182 C18 H183 108.8 no
C17 C19 C20 123.1(3) yes
C17 C19 H191 117.9 no
C20 C19 H191 119.0 no
C19 C20 C21 122.0(3) yes
C19 C20 C22 116.8(3) yes
C21 C20 C22 121.2(3) yes
C20 C21 H211 112.2 no
C20 C21 H212 110.8 no
H211 C21 H212 108.2 no
C20 C21 H213 109.8 no
H211 C21 H213 109.1 no
H212 C21 H213 106.5 no
C20 C22 C23 122.5(3) yes
C20 C22 H221 118.8 no
C23 C22 H221 118.7 no
C16 C23 C22 119.9(3) yes
C16 C23 C24 121.8(3) yes
C22 C23 C24 118.4(3) yes
C23 C24 H241 111.0 no
C23 C24 H242 111.6 no
H241 C24 H242 108.4 no
C23 C24 H243 110.0 no
H241 C24 H243 108.4 no
H242 C24 H243 107.3 no
P2 C25 C26 116.4(2) yes
P2 C25 C27 114.6(2) yes
C26 C25 C27 108.3(3) yes
P2 C25 H251 103.3 no
C26 C25 H251 107.3 no
C27 C25 H251 106.0 no
C25 C26 H261 108.5 no
C25 C26 H262 108.6 no
H261 C26 H262 107.9 no
C25 C26 H263 113.7 no
H261 C26 H263 108.9 no
H262 C26 H263 109.1 no
C25 C27 H271 110.7 no
C25 C27 H272 108.9 no
H271 C27 H272 109.0 no
C25 C27 H273 108.9 no
H271 C27 H273 110.7 no
H272 C27 H273 108.5 no
P2 C28 C29 119.1(2) yes
P2 C28 C30 112.2(2) yes
C29 C28 C30 108.7(3) yes
P2 C28 H281 102.7 no
C29 C28 H281 106.8 no
C30 C28 H281 106.3 no
C28 C29 H291 111.0 no
C28 C29 H292 110.1 no
H291 C29 H292 108.2 no
C28 C29 H293 110.0 no
H291 C29 H293 109.4 no
H292 C29 H293 108.1 no
C28 C30 H301 110.0 no
C28 C30 H302 109.9 no
H301 C30 H302 108.1 no
C28 C30 H303 110.4 no
H301 C30 H303 109.0 no
H302 C30 H303 109.5 no
N3 C31 C32 122.3(3) yes
N3 C31 C38 119.6(3) yes
C32 C31 C38 118.1(3) yes
C31 C32 C33 123.6(3) yes
C31 C32 C34 119.7(3) yes
C33 C32 C34 116.7(3) yes
C32 C33 H331 109.9 no
C32 C33 H332 111.0 no
H331 C33 H332 108.4 no
C32 C33 H333 110.1 no
H331 C33 H333 108.5 no
H332 C33 H333 108.9 no
C32 C34 C35 122.4(3) yes
C32 C34 H341 118.7 no
C35 C34 H341 118.9 no
C34 C35 C36 121.4(3) yes
C34 C35 C37 117.5(3) yes
C36 C35 C37 121.1(3) yes
C35 C36 H361 110.7 no
C35 C36 H362 110.5 no
H361 C36 H362 108.2 no
C35 C36 H363 109.3 no
H361 C36 H363 109.7 no
H362 C36 H363 108.3 no
C35 C37 C38 122.2(3) yes
C35 C37 H371 119.1 no
C38 C37 H371 118.7 no
C31 C38 C37 119.9(3) yes
C31 C38 C39 121.3(3) yes
C37 C38 C39 118.8(3) yes
C38 C39 H391 110.3 no
C38 C39 H392 110.1 no
H391 C39 H392 107.5 no
C38 C39 H393 112.5 no
H391 C39 H393 108.6 no
H392 C39 H393 107.7 no
P3 C40 C41 118.3(2) yes
P3 C40 C42 113.2(2) yes
C41 C40 C42 108.7(3) yes
P3 C40 H401 102.4 no
C41 C40 H401 107.0 no
C42 C40 H401 106.1 no
C40 C41 H411 110.5 no
C40 C41 H412 109.3 no
H411 C41 H412 107.5 no
C40 C41 H413 111.2 no
H411 C41 H413 109.0 no
H412 C41 H413 109.3 no
C40 C42 H421 110.0 no
C40 C42 H422 109.0 no
H421 C42 H422 109.5 no
C40 C42 H423 109.5 no
H421 C42 H423 109.2 no
H422 C42 H423 109.6 no
P3 C43 C44 118.6(2) yes
P3 C43 C45 112.7(2) yes
C44 C43 C45 108.0(3) yes
P3 C43 H431 103.4 no
C44 C43 H431 106.0 no
C45 C43 H431 107.2 no
C43 C44 H441 112.0 no
C43 C44 H442 109.1 no
H441 C44 H442 107.9 no
C43 C44 H443 110.8 no
H441 C44 H443 109.1 no
H442 C44 H443 107.9 no
C43 C45 H451 110.5 no
C43 C45 H452 109.7 no
H451 C45 H452 109.6 no
C43 C45 H453 110.0 no
H451 C45 H453 108.5 no
H452 C45 H453 108.4 no
O1 C46 C47 114.2(2) yes
O1 C46 C58 113.4(2) yes
C47 C46 C58 102.0(3) yes
O1 C46 H461 108.4 no
C47 C46 H461 110.2 no
C58 C46 H461 108.4 no
C46 C47 C48 128.4(3) yes
C46 C47 C52 110.5(3) yes
C48 C47 C52 121.0(3) yes
C47 C48 C49 118.5(3) yes
C47 C48 H481 120.1 no
C49 C48 H481 121.4 no
C48 C49 C50 120.8(4) yes
C48 C49 H491 120.4 no
C50 C49 H491 118.7 no
C49 C50 C51 120.9(4) yes
C49 C50 H501 119.4 no
C51 C50 H501 119.7 no
C50 C51 C52 118.7(4) yes
C50 C51 H511 121.2 no
C52 C51 H511 120.1 no
C47 C52 C51 120.1(3) yes
C47 C52 C53 108.8(3) yes
C51 C52 C53 131.2(3) yes
C52 C53 C54 131.5(4) yes
C52 C53 C58 108.5(3) yes
C54 C53 C58 119.9(4) yes
C53 C54 C55 118.3(4) yes
C53 C54 H541 119.5 no
C55 C54 H541 122.2 no
C54 C55 C56 121.6(4) yes
C54 C55 H551 118.4 no
C56 C55 H551 120.1 no
C55 C56 C57 120.4(4) yes
C55 C56 H561 120.7 no
C57 C56 H561 118.9 no
C56 C57 C58 118.9(4) yes
C56 C57 H571 121.1 no
C58 C57 H571 120.0 no
C46 C58 C53 110.1(3) yes
C46 C58 C57 128.8(3) yes
C53 C58 C57 120.9(3) yes
N6 C59 C60 119.8(4) yes
N6 C59 C66 118.3(4) yes
C60 C59 C66 121.9(4) yes
C59 C60 C61 120.7(4) yes
C59 C60 C62 119.4(4) yes
C61 C60 C62 119.9(4) yes
C60 C61 H611 107.4 no
C60 C61 H612 110.5 no
H611 C61 H612 108.0 no
C60 C61 H613 108.2 no
H611 C61 H613 111.0 no
H612 C61 H613 111.7 no
C60 C62 C63 121.5(4) yes
C60 C62 H621 118.1 no
C63 C62 H621 120.4 no
C62 C63 C64 121.3(5) yes
C62 C63 C65 117.6(4) yes
C64 C63 C65 121.0(5) yes
C63 C64 H641 108.6 no
C63 C64 H642 109.8 no
H641 C64 H642 110.6 no
C63 C64 H643 105.0 no
H641 C64 H643 110.1 no
H642 C64 H643 112.5 no
C63 C65 C66 122.5(4) yes
C63 C65 H651 119.5 no
C66 C65 H651 118.1 no
C59 C66 C65 117.2(4) yes
C59 C66 C67 122.1(4) yes
C65 C66 C67 120.7(4) yes
C66 C67 H671 108.6 no
C66 C67 H672 109.3 no
H671 C67 H672 110.3 no
C66 C67 H673 107.7 no
H671 C67 H673 111.3 no
H672 C67 H673 109.5 no
C5 C600 H6001 108.7 no
C5 C600 H6002 106.5 no
H6001 C600 H6002 109.2 no
C5 C600 H6003 110.9 no
H6001 C600 H6003 110.1 no
H6002 C600 H6003 111.3 no
C5 C601 H6011 107.8 no
C5 C601 H6012 110.4 no
H6011 C601 H6012 110.2 no
C5 C601 H6013 108.4 no
H6011 C601 H6013 109.7 no
H6012 C601 H6013 110.2 no

loop_
_geom_bond_atom_site_label_1
_geom_bond_atom_site_label_2
_geom_bond_distance
_geom_bond_publ_flag
Zr1 Co1 2.6958(5) yes
Zr1 P1 2.9135(8) yes
Zr1 P2 2.9637(8) yes
Zr1 P3 2.9520(8) yes
Zr1 O1 1.9446(18) yes
Zr1 N1 2.140(2) yes
Zr1 N2 2.158(2) yes
Zr1 N3 2.157(2) yes
Co1 P1 2.2709(9) yes
Co1 P2 2.2663(9) yes
Co1 P3 2.2596(9) yes
Co1 N4 1.851(3) yes
P1 N1 1.692(2) yes
P1 C10 1.868(3) yes
P1 C13 1.869(3) yes
P2 N2 1.694(2) yes
P2 C25 1.876(3) yes
P2 C28 1.866(3) yes
P3 N3 1.694(2) yes
P3 C40 1.869(3) yes
P3 C43 1.876(3) yes
O1 C46 1.420(3) yes
N1 C1 1.446(4) yes
N2 C16 1.445(3) yes
N3 C31 1.442(4) yes
N4 N5 1.063(3) yes
N6 C59 1.398(5) yes
N6 H64 0.889 no
N6 H65 0.917 no
C1 C2 1.409(4) yes
C1 C8 1.406(4) yes
C2 C3 1.500(4) yes
C2 C4 1.392(4) yes
C3 H31 0.965 no
C3 H32 0.963 no
C3 H33 0.955 no
C4 C5 1.373(5) yes
C4 H41 0.940 no
C5 C7 1.379(5) yes
C5 C600 1.538(10) yes
C5 C7 1.379(5) yes
C5 C601 1.526(9) yes
C7 C8 1.389(4) yes
C7 H71 0.932 no
C8 C9 1.490(4) yes
C9 H91 0.961 no
C9 H92 0.964 no
C9 H93 0.953 no
C10 C11 1.538(4) yes
C10 C12 1.521(4) yes
C10 H101 0.983 no
C11 H111 0.955 no
C11 H112 0.966 no
C11 H113 0.973 no
C12 H121 0.938 no
C12 H122 0.966 no
C12 H123 0.968 no
C13 C14 1.532(5) yes
C13 C15 1.532(4) yes
C13 H131 0.964 no
C14 H141 0.946 no
C14 H142 0.963 no
C14 H143 0.966 no
C15 H151 0.965 no
C15 H152 0.966 no
C15 H153 0.973 no
C16 C17 1.399(4) yes
C16 C23 1.415(4) yes
C17 C18 1.504(4) yes
C17 C19 1.394(4) yes
C18 H181 0.962 no
C18 H182 0.966 no
C18 H183 0.960 no
C19 C20 1.378(5) yes
C19 H191 0.929 no
C20 C21 1.505(4) yes
C20 C22 1.388(5) yes
C21 H211 0.952 no
C21 H212 0.953 no
C21 H213 0.950 no
C22 C23 1.387(4) yes
C22 H221 0.925 no
C23 C24 1.492(4) yes
C24 H241 0.963 no
C24 H242 0.967 no
C24 H243 0.960 no
C25 C26 1.532(4) yes
C25 C27 1.534(4) yes
C25 H251 0.972 no
C26 H261 0.975 no
C26 H262 0.959 no
C26 H263 0.961 no
C27 H271 0.956 no
C27 H272 0.951 no
C27 H273 0.971 no
C28 C29 1.536(4) yes
C28 C30 1.536(4) yes
C28 H281 0.994 no
C29 H291 0.958 no
C29 H292 0.959 no
C29 H293 0.960 no
C30 H301 0.968 no
C30 H302 0.955 no
C30 H303 0.955 no
C31 C32 1.402(4) yes
C31 C38 1.410(4) yes
C32 C33 1.508(4) yes
C32 C34 1.395(4) yes
C33 H331 0.955 no
C33 H332 0.957 no
C33 H333 0.961 no
C34 C35 1.376(4) yes
C34 H341 0.921 no
C35 C36 1.515(4) yes
C35 C37 1.383(4) yes
C36 H361 0.966 no
C36 H362 0.953 no
C36 H363 0.946 no
C37 C38 1.387(4) yes
C37 H371 0.935 no
C38 C39 1.508(4) yes
C39 H391 0.965 no
C39 H392 0.971 no
C39 H393 0.955 no
C40 C41 1.524(4) yes
C40 C42 1.525(4) yes
C40 H401 0.966 no
C41 H411 0.961 no
C41 H412 0.962 no
C41 H413 0.953 no
C42 H421 0.953 no
C42 H422 0.967 no
C42 H423 0.961 no
C43 C44 1.534(5) yes
C43 C45 1.526(4) yes
C43 H431 0.976 no
C44 H441 0.961 no
C44 H442 0.963 no
C44 H443 0.976 no
C45 H451 0.971 no
C45 H452 0.955 no
C45 H453 0.964 no
C46 C47 1.518(4) yes
C46 C58 1.522(5) yes
C46 H461 1.010 no
C47 C48 1.381(5) yes
C47 C52 1.390(5) yes
C48 C49 1.382(5) yes
C48 H481 0.963 no
C49 C50 1.378(6) yes
C49 H491 0.955 no
C50 C51 1.383(6) yes
C50 H501 0.958 no
C51 C52 1.388(5) yes
C51 H511 0.964 no
C52 C53 1.471(5) yes
C53 C54 1.384(5) yes
C53 C58 1.399(5) yes
C54 C55 1.387(6) yes
C54 H541 0.954 no
C55 C56 1.362(6) yes
C55 H551 0.948 no
C56 C57 1.390(5) yes
C56 H561 0.958 no
C57 C58 1.366(5) yes
C57 H571 0.969 no
C59 C60 1.372(6) yes
C59 C66 1.416(6) yes
C60 C61 1.522(6) yes
C60 C62 1.364(6) yes
C61 H611 0.956 no
C61 H612 0.946 no
C61 H613 0.962 no
C62 C63 1.414(6) yes
C62 H621 0.977 no
C63 C64 1.489(6) yes
C63 C65 1.394(6) yes
C64 H641 0.964 no
C64 H642 0.972 no
C64 H643 1.015 no
C65 C66 1.378(6) yes
C65 H651 1.051 no
C66 C67 1.481(6) yes
C67 H671 1.009 no
C67 H672 0.989 no
C67 H673 0.989 no
C600 H6001 0.958 no
C600 H6002 0.964 no
C600 H6003 0.950 no
C601 H6011 0.955 no
C601 H6012 0.946 no
C601 H6013 0.959 no
